data_7025948
loop_
_publ_author_name
'Creaven, Bernadette Sarah'
'Czegl\'edi, Eszter'
'Devereux, Michael'
'Enyedy, \'Eva Anna'
'Foltyn-Arfa Kia, Agnieszka'
'Karcz, Dariusz'
'Kellett, Andrew'
'McClean, Siobh\'an'
'Nagy, N\'ora Veronika'
'Noble, Andy'
'Rockenbauer, Antal'
'Szab\'o-Pl\'anka, Ter\'ezia'
'Walsh, Maureen'

_publ_section_title
;
 Biological activity and coordination modes of copper(II) complexes of
 Schiff base-derived coumarin ligands.
;
_journal_issue 45
_journal_name_full 'Dalton transactions (Cambridge, England : 2003)'
_journal_page_first 10854
_journal_page_last 10865
_journal_paper_doi 10.1039/c0dt00068j
_journal_volume 39
_journal_year 2010
_chemical_formula_sum 'C19 H17 N O4'
_chemical_formula_weight 323.34
_chemical_name_systematic
;
?
;
_space_group_IT_number 14
_symmetry_cell_setting monoclinic
_symmetry_space_group_name_Hall '-P 2yn'
_symmetry_space_group_name_H-M 'P 1 21/n 1'
_atom_sites_solution_hydrogens geom
_atom_sites_solution_primary direct
_atom_sites_solution_secondary difmap
_audit_creation_method SHELXL-97
_cell_angle_alpha 90.00
_cell_angle_beta 103.765(6)
_cell_angle_gamma 90.00
_cell_formula_units_Z 4
_cell_length_a 11.8125(13)
_cell_length_b 11.1729(13)
_cell_length_c 11.8630(13)
_cell_measurement_temperature 85(2)
_cell_volume 1520.7(3)
_computing_structure_refinement 'SHELXL-97 (Sheldrick, 1997)'
_computing_structure_solution 'SHELXS-97 (Sheldrick, 1990)'
_diffrn_ambient_temperature 85(2)
_diffrn_measured_fraction_theta_full 0.998
_diffrn_measured_fraction_theta_max 0.998
_diffrn_measurement_device_type 'Bruker Kappa Apex II area detector'
_diffrn_measurement_method '\f and \w scans'
_diffrn_radiation_monochromator graphite
_diffrn_radiation_source 'fine-focus sealed tube'
_diffrn_radiation_type MoK\a
_diffrn_radiation_wavelength 0.71073
_diffrn_reflns_av_R_equivalents 0.0272
_diffrn_reflns_av_sigmaI/netI 0.0118
_diffrn_reflns_limit_h_max 14
_diffrn_reflns_limit_h_min -14
_diffrn_reflns_limit_k_max 13
_diffrn_reflns_limit_k_min -14
_diffrn_reflns_limit_l_max 14
_diffrn_reflns_limit_l_min -14
_diffrn_reflns_number 29052
_diffrn_reflns_theta_full 26.47
_diffrn_reflns_theta_max 26.47
_diffrn_reflns_theta_min 2.19
_exptl_absorpt_coefficient_mu 0.100
_exptl_absorpt_correction_T_max 0.9765
_exptl_absorpt_correction_T_min 0.9537
_exptl_absorpt_correction_type multi-scan
_exptl_absorpt_process_details 'SCALE (Bruker, 2004)'
_exptl_crystal_colour red
_exptl_crystal_density_diffrn 1.412
_exptl_crystal_density_method 'not measured'
_exptl_crystal_description rhombohedral
_exptl_crystal_F_000 680
_exptl_crystal_size_max 0.48
_exptl_crystal_size_mid 0.26
_exptl_crystal_size_min 0.24
_refine_diff_density_max 0.317
_refine_diff_density_min -0.230
_refine_diff_density_rms 0.040
_refine_ls_extinction_method none
_refine_ls_goodness_of_fit_ref 1.033
_refine_ls_hydrogen_treatment constr
_refine_ls_matrix_type full
_refine_ls_number_parameters 220
_refine_ls_number_reflns 3139
_refine_ls_number_restraints 0
_refine_ls_restrained_S_all 1.033
_refine_ls_R_factor_all 0.0340
_refine_ls_R_factor_gt 0.0327
_refine_ls_shift/su_max 0.001
_refine_ls_shift/su_mean 0.000
_refine_ls_structure_factor_coef Fsqd
_refine_ls_weighting_details 'calc w=1/[\s^2^(Fo^2^)+(0.0486P)^2^+0.5798P] where P=(Fo^2^+2Fc^2^)/3'
_refine_ls_weighting_scheme calc
_refine_ls_wR_factor_gt 0.0899
_refine_ls_wR_factor_ref 0.0915
_reflns_number_gt 2982
_reflns_number_total 3139
_reflns_threshold_expression >2sigma(I)
_cod_data_source_file c0dt00068j.txt
_cod_data_source_block ta01
_cod_original_sg_symbol_H-M P21/n
_cod_database_code 7025948

loop_
_symmetry_equiv_pos_as_xyz
'x, y, z'
'-x+1/2, y+1/2, -z+1/2'
'-x, -y, -z'
'x-1/2, -y-1/2, z-1/2'

loop_
_atom_site_label
_atom_site_type_symbol
_atom_site_fract_x
_atom_site_fract_y
_atom_site_fract_z
_atom_site_U_iso_or_equiv
_atom_site_adp_type
_atom_site_occupancy
_atom_site_symmetry_multiplicity
_atom_site_calc_flag
_atom_site_refinement_flags
O1 O 0.67011(7) 0.21029(8) 0.85764(7) 0.0272(2) Uani 1 1 d .
C1 C 0.75715(9) 0.23539(10) 0.82615(9) 0.0196(2) Uani 1 1 d .
O2 O 0.81088(6) 0.14376(7) 0.78037(6) 0.01867(17) Uani 1 1 d .
C2 C 0.81144(9) 0.35143(9) 0.83443(9) 0.0195(2) Uani 1 1 d .
H2 H 0.7748 0.4160 0.8639 0.023 Uiso 1 1 calc R
O3 O 1.27629(6) -0.08272(6) 0.51913(6) 0.01803(17) Uani 1 1 d .
H3 H 1.2361 -0.0352 0.5483 0.022 Uiso 1 1 calc R
C3 C 0.91150(9) 0.37310(9) 0.80249(8) 0.0175(2) Uani 1 1 d .
O4 O 1.39290(6) -0.25464(6) 0.44934(6) 0.02035(18) Uani 1 1 d .
C4 C 0.96505(9) 0.49429(9) 0.81578(10) 0.0229(2) Uani 1 1 d .
H4A H 0.9177 0.5482 0.8509 0.028 Uiso 1 1 calc R
H4B H 0.9688 0.5251 0.7394 0.028 Uiso 1 1 calc R
H4C H 1.0440 0.4894 0.8658 0.028 Uiso 1 1 calc R
C5 C 0.96602(8) 0.27514(9) 0.75529(8) 0.0159(2) Uani 1 1 d .
C6 C 1.07012(9) 0.28508(9) 0.71883(9) 0.0183(2) Uani 1 1 d .
H6 H 1.1092 0.3600 0.7248 0.022 Uiso 1 1 calc R
C7 C 1.11664(9) 0.18800(9) 0.67449(9) 0.0182(2) Uani 1 1 d .
H7 H 1.1874 0.1966 0.6505 0.022 Uiso 1 1 calc R
C8 C 1.06080(8) 0.07692(9) 0.66446(8) 0.0156(2) Uani 1 1 d .
C9 C 0.95735(8) 0.06481(9) 0.70032(8) 0.0159(2) Uani 1 1 d .
H9 H 0.9183 -0.0101 0.6941 0.019 Uiso 1 1 calc R
C10 C 0.91234(8) 0.16315(9) 0.74506(8) 0.0157(2) Uani 1 1 d .
C11 C 1.07537(8) -0.12446(9) 0.60761(8) 0.0164(2) Uani 1 1 d .
H11 H 1.0043 -0.1417 0.6286 0.020 Uiso 1 1 calc R
N1 N 1.11536(7) -0.01682(8) 0.61774(7) 0.01621(19) Uani 1 1 d .
C12 C 1.13686(9) -0.21963(9) 0.56487(8) 0.0162(2) Uani 1 1 d .
C13 C 1.23654(9) -0.19480(9) 0.52417(8) 0.0154(2) Uani 1 1 d .
C14 C 1.29768(9) -0.28917(9) 0.48743(8) 0.0173(2) Uani 1 1 d .
C15 C 1.25850(10) -0.40533(9) 0.49100(9) 0.0205(2) Uani 1 1 d .
H15 H 1.3000 -0.4692 0.4664 0.025 Uiso 1 1 calc R
C16 C 1.15841(10) -0.42968(9) 0.53042(9) 0.0220(2) Uani 1 1 d .
H16 H 1.1321 -0.5099 0.5321 0.026 Uiso 1 1 calc R
C17 C 1.09798(9) -0.33831(9) 0.56668(9) 0.0200(2) Uani 1 1 d .
H17 H 1.0298 -0.3553 0.5930 0.024 Uiso 1 1 calc R
C18 C 1.46981(9) -0.34716(9) 0.43132(9) 0.0210(2) Uani 1 1 d .
H18A H 1.4273 -0.4056 0.3739 0.025 Uiso 1 1 calc R
H18B H 1.5023 -0.3899 0.5050 0.025 Uiso 1 1 calc R
C19 C 1.56630(9) -0.28984(10) 0.38744(9) 0.0236(2) Uani 1 1 d .
H19A H 1.5334 -0.2495 0.3136 0.028 Uiso 1 1 calc R
H19B H 1.6214 -0.3515 0.3758 0.028 Uiso 1 1 calc R
H19C H 1.6069 -0.2313 0.4443 0.028 Uiso 1 1 calc R

loop_
_atom_site_aniso_label
_atom_site_aniso_U_11
_atom_site_aniso_U_22
_atom_site_aniso_U_33
_atom_site_aniso_U_23
_atom_site_aniso_U_13
_atom_site_aniso_U_12
O1 0.0202(4) 0.0321(5) 0.0329(4) -0.0087(3) 0.0137(3) -0.0028(3)
C1 0.0167(5) 0.0246(5) 0.0178(5) -0.0030(4) 0.0046(4) 0.0025(4)
O2 0.0160(3) 0.0197(4) 0.0224(4) -0.0025(3) 0.0089(3) -0.0010(3)
C2 0.0191(5) 0.0203(5) 0.0190(5) -0.0024(4) 0.0043(4) 0.0049(4)
O3 0.0192(4) 0.0132(3) 0.0239(4) -0.0009(3) 0.0094(3) -0.0001(3)
C3 0.0187(5) 0.0178(5) 0.0148(4) 0.0012(4) 0.0012(4) 0.0035(4)
O4 0.0219(4) 0.0159(4) 0.0266(4) 0.0012(3) 0.0124(3) 0.0042(3)
C4 0.0233(5) 0.0164(5) 0.0298(5) -0.0013(4) 0.0076(4) 0.0025(4)
C5 0.0167(5) 0.0168(5) 0.0138(4) 0.0010(4) 0.0027(4) 0.0019(4)
C6 0.0191(5) 0.0160(5) 0.0202(5) 0.0001(4) 0.0055(4) -0.0020(4)
C7 0.0159(5) 0.0201(5) 0.0201(5) 0.0005(4) 0.0070(4) -0.0009(4)
C8 0.0161(5) 0.0172(5) 0.0133(4) 0.0006(3) 0.0032(3) 0.0017(4)
C9 0.0167(5) 0.0155(5) 0.0153(4) 0.0004(4) 0.0038(4) -0.0012(4)
C10 0.0133(4) 0.0203(5) 0.0135(4) 0.0018(4) 0.0032(3) 0.0007(4)
C11 0.0158(5) 0.0192(5) 0.0146(4) 0.0018(4) 0.0045(4) 0.0000(4)
N1 0.0165(4) 0.0167(4) 0.0158(4) -0.0002(3) 0.0047(3) 0.0008(3)
C12 0.0182(5) 0.0161(5) 0.0140(4) 0.0010(4) 0.0031(4) 0.0003(4)
C13 0.0177(5) 0.0142(5) 0.0136(4) 0.0011(3) 0.0025(3) -0.0002(4)
C14 0.0188(5) 0.0182(5) 0.0150(5) 0.0013(4) 0.0044(4) 0.0018(4)
C15 0.0259(5) 0.0148(5) 0.0210(5) -0.0002(4) 0.0059(4) 0.0034(4)
C16 0.0273(5) 0.0144(5) 0.0241(5) 0.0012(4) 0.0060(4) -0.0027(4)
C17 0.0216(5) 0.0187(5) 0.0203(5) 0.0017(4) 0.0064(4) -0.0029(4)
C18 0.0231(5) 0.0196(5) 0.0213(5) -0.0011(4) 0.0072(4) 0.0072(4)
C19 0.0231(5) 0.0268(6) 0.0222(5) -0.0005(4) 0.0079(4) 0.0069(4)

loop_
_atom_type_symbol
_atom_type_description
_atom_type_scat_dispersion_real
_atom_type_scat_dispersion_imag
_atom_type_scat_source
C C 0.0033 0.0016 'International Tables Vol C Tables 4.2.6.8 and 6.1.1.4'
H H 0.0000 0.0000 'International Tables Vol C Tables 4.2.6.8 and 6.1.1.4'
N N 0.0061 0.0033 'International Tables Vol C Tables 4.2.6.8 and 6.1.1.4'
O O 0.0106 0.0060 'International Tables Vol C Tables 4.2.6.8 and 6.1.1.4'

loop_
_geom_angle_atom_site_label_1
_geom_angle_atom_site_label_2
_geom_angle_atom_site_label_3
_geom_angle
O1 C1 O2 117.00(10)
O1 C1 C2 125.90(10)
O2 C1 C2 117.09(9)
C10 O2 C1 121.14(8)
C3 C2 C1 123.33(9)
C3 C2 H2 118.3
C1 C2 H2 118.3
C13 O3 H3 109.5
C2 C3 C5 118.28(9)
C2 C3 C4 120.92(9)
C5 C3 C4 120.80(9)
C14 O4 C18 116.73(8)
C3 C4 H4A 109.5
C3 C4 H4B 109.5
H4A C4 H4B 109.5
C3 C4 H4C 109.5
H4A C4 H4C 109.5
H4B C4 H4C 109.5
C10 C5 C6 117.27(9)
C10 C5 C3 118.47(9)
C6 C5 C3 124.25(9)
C7 C6 C5 121.00(9)
C7 C6 H6 119.5
C5 C6 H6 119.5
C6 C7 C8 120.62(9)
C6 C7 H7 119.7
C8 C7 H7 119.7
C9 C8 C7 119.41(9)
C9 C8 N1 124.34(9)
C7 C8 N1 116.25(9)
C10 C9 C8 119.10(9)
C10 C9 H9 120.5
C8 C9 H9 120.5
O2 C10 C9 115.74(9)
O2 C10 C5 121.66(9)
C9 C10 C5 122.59(9)
N1 C11 C12 121.07(9)
N1 C11 H11 119.5
C12 C11 H11 119.5
C11 N1 C8 122.59(9)
C13 C12 C17 119.75(9)
C13 C12 C11 120.54(9)
C17 C12 C11 119.69(9)
O3 C13 C12 122.04(9)
O3 C13 C14 118.35(9)
C12 C13 C14 119.61(9)
O4 C14 C15 125.76(9)
O4 C14 C13 114.58(9)
C15 C14 C13 119.66(9)
C14 C15 C16 120.61(10)
C14 C15 H15 119.7
C16 C15 H15 119.7
C17 C16 C15 120.30(10)
C17 C16 H16 119.9
C15 C16 H16 119.9
C16 C17 C12 120.07(10)
C16 C17 H17 120.0
C12 C17 H17 120.0
O4 C18 C19 107.80(9)
O4 C18 H18A 110.1
C19 C18 H18A 110.1
O4 C18 H18B 110.1
C19 C18 H18B 110.1
H18A C18 H18B 108.5
C18 C19 H19A 109.5
C18 C19 H19B 109.5
H19A C19 H19B 109.5
C18 C19 H19C 109.5
H19A C19 H19C 109.5
H19B C19 H19C 109.5

loop_
_geom_bond_atom_site_label_1
_geom_bond_atom_site_label_2
_geom_bond_distance
O1 C1 1.2075(13)
C1 O2 1.3819(12)
C1 C2 1.4394(15)
O2 C10 1.3775(12)
C2 C3 1.3462(15)
C2 H2 0.9500
O3 C13 1.3436(12)
O3 H3 0.8400
C3 C5 1.4484(14)
C3 C4 1.4870(14)
O4 C14 1.3638(12)
O4 C18 1.4254(12)
C4 H4A 0.9800
C4 H4B 0.9800
C4 H4C 0.9800
C5 C10 1.3948(14)
C5 C6 1.4017(14)
C6 C7 1.3758(14)
C6 H6 0.9500
C7 C8 1.3972(14)
C7 H7 0.9500
C8 C9 1.3927(13)
C8 N1 1.4105(13)
C9 C10 1.3806(14)
C9 H9 0.9500
C11 N1 1.2872(14)
C11 C12 1.4459(14)
C11 H11 0.9500
C12 C13 1.4025(14)
C12 C17 1.4051(14)
C13 C14 1.4047(14)
C14 C15 1.3819(15)
C15 C16 1.3978(15)
C15 H15 0.9500
C16 C17 1.3722(15)
C16 H16 0.9500
C17 H17 0.9500
C18 C19 1.5041(15)
C18 H18A 0.9900
C18 H18B 0.9900
C19 H19A 0.9800
C19 H19B 0.9800
C19 H19C 0.9800

loop_
_geom_hbond_atom_site_label_D
_geom_hbond_atom_site_label_H
_geom_hbond_atom_site_label_A
_geom_hbond_distance_DH
_geom_hbond_distance_HA
_geom_hbond_distance_DA
_geom_hbond_angle_DHA
O3 H3 N1 0.84 1.82 2.5656(11) 146.9

loop_
_geom_torsion_atom_site_label_1
_geom_torsion_atom_site_label_2
_geom_torsion_atom_site_label_3
_geom_torsion_atom_site_label_4
_geom_torsion
O1 C1 O2 C10 -178.23(9)
C2 C1 O2 C10 0.38(13)
O1 C1 C2 C3 176.99(10)
O2 C1 C2 C3 -1.49(15)
C1 C2 C3 C5 1.25(15)
C1 C2 C3 C4 -178.47(9)
C2 C3 C5 C10 0.06(14)
C4 C3 C5 C10 179.78(9)
C2 C3 C5 C6 -179.91(9)
C4 C3 C5 C6 -0.18(15)
C10 C5 C6 C7 0.22(14)
C3 C5 C6 C7 -179.81(9)
C5 C6 C7 C8 0.17(15)
C6 C7 C8 C9 -0.28(15)
C6 C7 C8 N1 179.87(9)
C7 C8 C9 C10 -0.01(14)
N1 C8 C9 C10 179.83(9)
C1 O2 C10 C9 -179.71(8)
C1 O2 C10 C5 0.88(13)
C8 C9 C10 O2 -178.99(8)
C8 C9 C10 C5 0.42(15)
C6 C5 C10 O2 178.85(8)
C3 C5 C10 O2 -1.12(14)
C6 C5 C10 C9 -0.52(14)
C3 C5 C10 C9 179.51(9)
C12 C11 N1 C8 -176.78(8)
C9 C8 N1 C11 -2.36(15)
C7 C8 N1 C11 177.48(9)
N1 C11 C12 C13 -5.42(14)
N1 C11 C12 C17 173.08(9)
C17 C12 C13 O3 179.03(9)
C11 C12 C13 O3 -2.47(14)
C17 C12 C13 C14 -1.07(14)
C11 C12 C13 C14 177.42(9)
C18 O4 C14 C15 -11.83(14)
C18 O4 C14 C13 168.84(8)
O3 C13 C14 O4 -0.27(13)
C12 C13 C14 O4 179.84(8)
O3 C13 C14 C15 -179.64(9)
C12 C13 C14 C15 0.46(14)
O4 C14 C15 C16 -179.07(9)
C13 C14 C15 C16 0.23(15)
C14 C15 C16 C17 -0.31(16)
C15 C16 C17 C12 -0.31(16)
C13 C12 C17 C16 1.00(15)
C11 C12 C17 C16 -177.51(9)
C14 O4 C18 C19 178.82(8)
